data_2204611
loop_
_publ_author_name
'Huo, Li-Hua'
'Gao, Shan'
'Zhao, Hui'
'Ng, Seik Weng'

_publ_section_title
;Bis(\m-9-oxidofluorene-9-carboxylato-\k^3^<i>O,O</i>':<i>O</i>)bis[aqua(1<i>H</i>-imidazole-\k<i>N</i>^3^)copper(II)]
 methanol solvate
;
_journal_issue 12
_journal_name_full 'Acta Crystallographica Section E'
_journal_page_first m1747
_journal_page_last m1749
_journal_paper_doi 10.1107/S1600536804027096
_journal_volume 60
_journal_year 2004
_chemical_formula_iupac '[Cu2 (C14 H8 O3)2 (C3 H4 N2)2 (H2 O)2], C H4 O'
_chemical_formula_moiety 'C34 H28 Cu2 N4 O8, C H4 O'
_chemical_formula_sum 'C35 H32 Cu2 N4 O9'
_chemical_formula_weight 779.73
_chemical_name_systematic
;
Bis(\m-9-oxidofluorene-9-carboxylato-\k^3^O,O':O)bis[aqua(1H-imidazole-
\kN^3^)copper(II)] methanol solvate
;
_space_group_IT_number 41
_symmetry_cell_setting orthorhombic
_symmetry_space_group_name_Hall 'A 2 -2ab'
_symmetry_space_group_name_H-M 'A b a 2'
_atom_sites_solution_hydrogens geom
_atom_sites_solution_primary direct
_atom_sites_solution_secondary difmap
_audit_creation_method SHELXL-97
_cell_angle_alpha 90.00
_cell_angle_beta 90.00
_cell_angle_gamma 90.00
_cell_formula_units_Z 4
_cell_length_a 17.228(3)
_cell_length_b 14.464(3)
_cell_length_c 13.556(3)
_cell_measurement_reflns_used 14470
_cell_measurement_temperature 295(2)
_cell_measurement_theta_max 29.7
_cell_measurement_theta_min 3.0
_cell_volume 3378.0(12)
_computing_cell_refinement RAPID-AUTO
_computing_data_collection 'RAPID-AUTO (Rigaku, 1998)'
_computing_data_reduction 'CrystalStructure (Rigaku/MSC, 2002)'
_computing_molecular_graphics 'ORTEPII (Johnson, 1976)'
_computing_publication_material SHELXL97
_computing_structure_refinement 'SHELXL97 (Sheldrick, 1997)'
_computing_structure_solution 'SHELXS97 (Sheldrick, 1997)'
_diffrn_ambient_temperature 295(2)
_diffrn_measured_fraction_theta_full 1.00
_diffrn_measured_fraction_theta_max 1.00
_diffrn_measurement_device_type 'Rigaku R-AXIS RAPID'
_diffrn_measurement_method \w
_diffrn_radiation_monochromator graphite
_diffrn_radiation_source 'fine-focus sealed tube'
_diffrn_radiation_type MoK\a
_diffrn_radiation_wavelength 0.71073
_diffrn_reflns_av_R_equivalents 0.0236
_diffrn_reflns_av_sigmaI/netI 0.0147
_diffrn_reflns_limit_h_max 22
_diffrn_reflns_limit_h_min -22
_diffrn_reflns_limit_k_max 18
_diffrn_reflns_limit_k_min -18
_diffrn_reflns_limit_l_max 17
_diffrn_reflns_limit_l_min -17
_diffrn_reflns_number 14628
_diffrn_reflns_theta_full 27.5
_diffrn_reflns_theta_max 27.5
_diffrn_reflns_theta_min 3.0
_diffrn_standards_decay_% 0
_diffrn_standards_interval_count 0
_diffrn_standards_interval_time 0
_diffrn_standards_number 0
_exptl_absorpt_coefficient_mu 1.321
_exptl_absorpt_correction_T_max 0.788
_exptl_absorpt_correction_T_min 0.513
_exptl_absorpt_correction_type multi-scan
_exptl_absorpt_process_details '(ABSCOR; Higashi, 1995)'
_exptl_crystal_colour Blue
_exptl_crystal_density_diffrn 1.533
_exptl_crystal_density_method 'not measured'
_exptl_crystal_description Prism
_exptl_crystal_F_000 1600
_exptl_crystal_size_max 0.37
_exptl_crystal_size_mid 0.26
_exptl_crystal_size_min 0.19
_refine_diff_density_max 1.04
_refine_diff_density_min -0.22
_refine_ls_abs_structure_details 'Flack (1983), from 1767 Friedel pairs'
_refine_ls_abs_structure_Flack 0.360(10)
_refine_ls_extinction_method none
_refine_ls_goodness_of_fit_ref 1.12
_refine_ls_hydrogen_treatment mixed
_refine_ls_matrix_type full
_refine_ls_number_parameters 249
_refine_ls_number_reflns 3785
_refine_ls_number_restraints 7
_refine_ls_restrained_S_all 1.12
_refine_ls_R_factor_all 0.038
_refine_ls_R_factor_gt 0.034
_refine_ls_shift/su_max 0.001
_refine_ls_shift/su_mean <0.001
_refine_ls_structure_factor_coef Fsqd
_refine_ls_weighting_details 'calc w = 1/[\s^2^(Fo^2^)+(0.0594P)^2^+0.3152P] where P = (Fo^2^+2Fc^2^)/3'
_refine_ls_weighting_scheme calc
_refine_ls_wR_factor_gt 0.084
_refine_ls_wR_factor_ref 0.086
_reflns_number_gt 3610
_reflns_number_total 3785
_reflns_threshold_expression I>2\s(I)
_cod_data_source_file bt6552.cif
_cod_data_source_block I
_cod_depositor_comments
;
The following automatic conversions were performed:
'_symmetry_cell_setting' value 'Orthorhombic' changed to 'orthorhombic'
according to '/home/saulius/struct/CIF-dictionaries/cif_core.dic'
dictionary named 'cif_core.dic' version 2.4.1 from
2010-06-29.

'_exptl_absorpt_correction_type' value 'Multi-scan' changed
to 'multi-scan' according to
'/home/saulius/struct/CIF-dictionaries/cif_core.dic' dictionary named
'cif_core.dic' version 2.4.1 from 2010-06-29.

Automatic conversion script
Id: cif_fix_enum 1527 2010-12-29 10:47:43Z saulius 

The following automatic conversions were performed:

'_symmetry_cell_setting' value 'Orthorhombic' changed to
'orthorhombic' according to
/home/saulius/struct/CIF-dictionaries/cif_core.dic dictionary named
'cif_core.dic' version 2.4.1 from
2010-06-29.

'_exptl_absorpt_correction_type' value 'Multi-scan'
changed to 'multi-scan' according to
/home/saulius/struct/CIF-dictionaries/cif_core.dic dictionary named
'cif_core.dic' version 2.4.1 from 2010-06-29.

Automatic conversion script
Id: cif_fix_values 1715 2011-07-08 13:25:40Z adriana 
;
_cod_original_cell_volume 3377.9(12)
_cod_original_sg_symbol_Hall 'A2 -ba2'
_cod_database_code 2204611
_cod_database_fobs_code 2204611

loop_
_symmetry_equiv_pos_as_xyz
'x, y, z'
'-x, -y, z'
'x+1/2, -y+1/2, z'
'-x+1/2, y+1/2, z'
'x, y+1/2, z+1/2'
'-x, -y+1/2, z+1/2'
'x+1/2, -y+1, z+1/2'
'-x+1/2, y+1, z+1/2'

loop_
_atom_site_label
_atom_site_fract_x
_atom_site_fract_y
_atom_site_fract_z
_atom_site_U_iso_or_equiv
_atom_site_adp_type
_atom_site_calc_flag
_atom_site_refinement_flags
_atom_site_occupancy
_atom_site_disorder_assembly
_atom_site_disorder_group
_atom_site_type_symbol
Cu1 0.583950(10) 0.52722(2) 0.50000(3) 0.03140(10) Uani d . 1 . . Cu
O1 0.61480(10) 0.65440(10) 0.4725(2) 0.0451(5) Uani d . 1 . . O
O2 0.56920(10) 0.79630(10) 0.4543(2) 0.0487(5) Uani d . 1 . . O
O3 0.48190(10) 0.58130(10) 0.5107(2) 0.0342(4) Uani d . 1 . . O
O4 0.4891(4) 0.5626(4) 0.8133(5) 0.081(2) Uani d PD 0.50 A -1 O
O1w 0.6114(2) 0.5275(2) 0.6721(2) 0.0786(9) Uani d D 1 . . O
N1 0.68320(10) 0.47210(10) 0.4606(2) 0.0353(4) Uani d . 1 . . N
N2 0.79040(10) 0.3924(2) 0.4485(2) 0.0475(6) Uani d D 1 . . N
C1 0.55970(10) 0.7119(2) 0.4672(2) 0.0348(5) Uani d . 1 . . C
C2 0.47560(10) 0.67230(10) 0.4762(2) 0.0307(5) Uani d . 1 . . C
C3 0.4370(2) 0.6825(2) 0.3755(2) 0.0344(5) Uani d . 1 . . C
C4 0.4532(2) 0.6359(2) 0.2889(2) 0.0451(6) Uani d . 1 . . C
C5 0.4099(2) 0.6565(3) 0.2052(3) 0.0566(8) Uani d . 1 . . C
C6 0.3510(2) 0.7224(3) 0.2091(3) 0.0605(8) Uani d . 1 . . C
C7 0.3338(2) 0.7685(2) 0.2957(3) 0.0531(7) Uani d . 1 . . C
C8 0.3773(2) 0.7480(2) 0.3798(2) 0.0370(5) Uani d . 1 . . C
C9 0.36890(10) 0.7794(2) 0.4822(2) 0.0357(6) Uani d . 1 . . C
C10 0.3155(2) 0.8389(2) 0.5250(2) 0.0493(8) Uani d . 1 . . C
C11 0.3166(2) 0.8495(2) 0.6263(3) 0.0529(8) Uani d . 1 . . C
C12 0.3691(2) 0.8008(3) 0.6843(2) 0.0526(7) Uani d . 1 . . C
C13 0.4235(2) 0.7422(2) 0.6409(2) 0.0413(6) Uani d . 1 . . C
C14 0.4239(2) 0.7333(2) 0.5407(2) 0.0325(5) Uani d . 1 . . C
C15 0.73110(10) 0.4165(2) 0.5076(3) 0.0396(5) Uani d . 1 . . C
C16 0.7135(2) 0.4839(2) 0.3681(2) 0.0443(6) Uani d . 1 . . C
C17 0.7798(2) 0.4335(2) 0.3600(2) 0.0513(7) Uani d . 1 . . C
C18 0.500(2) 0.521(2) 0.9160(10) 0.180(10) Uani d PD 0.50 A -1 C
H1w1 0.567(2) 0.527(3) 0.700(4) 0.094 Uiso d D 1 . . H
H1w2 0.632(2) 0.580(2) 0.679(4) 0.094 Uiso d D 1 . . H
H2n 0.8300(10) 0.358(2) 0.453(3) 0.057 Uiso d D 1 . . H
H4 0.4923 0.5917 0.2867 0.054 Uiso calc R 1 . . H
H5 0.4204 0.6261 0.1463 0.068 Uiso calc R 1 . . H
H6 0.3227 0.7355 0.1524 0.073 Uiso calc R 1 . . H
H7 0.2943 0.8122 0.2979 0.064 Uiso calc R 1 . . H
H10 0.2798 0.8709 0.4865 0.059 Uiso calc R 1 . . H
H11 0.2817 0.8899 0.6561 0.063 Uiso calc R 1 . . H
H12 0.3678 0.8074 0.7525 0.063 Uiso calc R 1 . . H
H13 0.4588 0.7098 0.6796 0.050 Uiso calc R 1 . . H
H15 0.7248 0.3968 0.5724 0.047 Uiso calc R 1 . . H
H16 0.6921 0.5205 0.3187 0.053 Uiso calc R 1 . . H
H17 0.8115 0.4284 0.3047 0.062 Uiso calc R 1 . . H
H4o 0.481(7) 0.619(2) 0.828(8) 0.097 Uiso d PD 0.50 B -1 H
H18a 0.4500 0.5052 0.9427 0.212 Uiso calc PR 0.50 A -1 H
H18b 0.5248 0.5652 0.9578 0.212 Uiso calc PR 0.50 A -1 H
H18c 0.5312 0.4664 0.9110 0.212 Uiso calc PR 0.50 A -1 H

loop_
_atom_site_aniso_label
_atom_site_aniso_U_11
_atom_site_aniso_U_22
_atom_site_aniso_U_33
_atom_site_aniso_U_12
_atom_site_aniso_U_13
_atom_site_aniso_U_23
Cu1 0.01820(10) 0.02620(10) 0.0499(2) 0.00130(10) -0.0018(2) -0.0007(2)
O1 0.0205(7) 0.0321(8) 0.083(2) -0.0032(6) 0.0030(8) -0.0003(8)
O2 0.0294(7) 0.0260(8) 0.091(2) -0.0056(7) 0.0032(9) 0.0047(9)
O3 0.0211(6) 0.0258(6) 0.0560(10) 0.0006(5) -0.0003(8) 0.0036(8)
O4 0.074(4) 0.059(3) 0.109(5) 0.014(3) -0.001(3) -0.024(3)
O1w 0.064(2) 0.116(3) 0.056(2) 0.006(2) -0.011(2) 0.003(2)
N1 0.0230(10) 0.0300(10) 0.0540(10) 0.0002(7) 0.0000(10) 0.0032(8)
N2 0.0250(10) 0.0450(10) 0.073(2) 0.0100(10) 0.0010(10) 0.0000(10)
C1 0.0240(10) 0.0280(10) 0.0520(10) -0.0020(10) 0.0000(10) -0.0010(10)
C2 0.0210(10) 0.0240(10) 0.047(2) 0.0010(10) -0.0020(10) 0.0000(10)
C3 0.0270(10) 0.0300(10) 0.0460(10) -0.0050(10) 0.0000(10) 0.0030(10)
C4 0.0400(10) 0.0460(10) 0.050(2) -0.0030(10) 0.0100(10) -0.0030(10)
C5 0.058(2) 0.068(2) 0.044(2) -0.009(2) 0.0030(10) 0.000(2)
C6 0.058(2) 0.074(2) 0.049(2) -0.002(2) -0.009(2) 0.012(2)
C7 0.046(2) 0.058(2) 0.055(2) 0.009(2) -0.0090(10) 0.0120(10)
C8 0.0310(10) 0.0330(10) 0.0470(10) 0.0000(10) -0.0030(10) 0.0060(10)
C9 0.0280(10) 0.0290(9) 0.050(2) 0.0020(10) 0.0000(10) 0.0030(10)
C10 0.0350(10) 0.0420(10) 0.071(2) 0.0130(10) 0.0030(10) 0.0010(10)
C11 0.0390(10) 0.049(2) 0.071(2) 0.0110(10) 0.0120(10) -0.0130(10)
C12 0.047(2) 0.061(2) 0.050(2) 0.0010(10) 0.0070(10) -0.0130(10)
C13 0.0320(10) 0.0420(10) 0.050(2) -0.0010(10) -0.0050(10) -0.0030(10)
C14 0.0210(10) 0.0270(10) 0.0500(10) 0.0000(10) -0.0010(10) -0.0040(10)
C15 0.0280(10) 0.0390(10) 0.0520(10) 0.0040(10) -0.0030(10) 0.003(2)
C16 0.0370(10) 0.0440(10) 0.053(2) 0.0000(10) 0.0040(10) 0.0070(10)
C17 0.0380(10) 0.057(2) 0.059(2) 0.0020(10) 0.0130(10) -0.0010(10)
C18 0.097(8) 0.18(2) 0.25(2) 0.04(2) 0.00(2) 0.14(2)

loop_
_atom_type_symbol
_atom_type_description
_atom_type_scat_dispersion_real
_atom_type_scat_dispersion_imag
_atom_type_scat_source
C C 0.0033 0.0016 'International Tables Vol C Tables 4.2.6.8 and 6.1.1.4'
H H 0.0000 0.0000 'International Tables Vol C Tables 4.2.6.8 and 6.1.1.4'
N N 0.0061 0.0033 'International Tables Vol C Tables 4.2.6.8 and 6.1.1.4'
O O 0.0106 0.0060 'International Tables Vol C Tables 4.2.6.8 and 6.1.1.4'
Cu Cu 0.3201 1.2651 'International Tables Vol C Tables 4.2.6.8 and 6.1.1.4'

loop_
_geom_angle_atom_site_label_1
_geom_angle_atom_site_label_2
_geom_angle_atom_site_label_3
_geom_angle_site_symmetry_1
_geom_angle_site_symmetry_3
_geom_angle
_geom_angle_publ_flag
O1 Cu1 O3 . . 83.10(10) yes
O1 Cu1 O3 . 2_665 159.30(10) yes
O1 Cu1 O1w . . 97.60(10) yes
O1 Cu1 N1 . . 95.40(10) yes
O3 Cu1 O3 . 2_665 77.90(10) yes
O3 Cu1 O1w . . 96.10(10) yes
O3 Cu1 N1 . . 168.50(10) yes
O3 Cu1 O1w 2_665 . 92.50(10) yes
O3 Cu1 N1 2_665 . 101.60(10) yes
O1w Cu1 N1 . . 95.40(10) yes
C1 O1 Cu1 . . 115.3(2) no
C2 O3 Cu1 . . 115.30(10) no
C2 O3 Cu1 . 2_665 133.60(10) no
Cu1 O3 Cu1 . 2_665 101.50(10) no
C15 N1 C16 . . 106.3(2) no
C15 N1 Cu1 . . 131.6(2) no
C16 N1 Cu1 . . 122.1(2) no
C15 N2 C17 . . 108.2(2) no
O2 C1 O1 . . 123.7(2) no
O2 C1 C2 . . 119.5(2) no
O1 C1 C2 . . 116.7(2) no
O3 C2 C3 . . 115.0(2) no
O3 C2 C14 . . 113.4(2) no
C3 C2 C14 . . 101.6(2) no
O3 C2 C1 . . 107.4(2) no
C3 C2 C1 . . 107.4(2) no
C14 C2 C1 . . 112.0(2) no
C4 C3 C8 . . 120.9(3) no
C4 C3 C2 . . 128.6(2) no
C8 C3 C2 . . 110.4(2) no
C3 C4 C5 . . 118.7(3) no
C4 C5 C6 . . 120.5(3) no
C7 C6 C5 . . 121.1(3) no
C6 C7 C8 . . 118.5(3) no
C7 C8 C3 . . 120.3(3) no
C7 C8 C9 . . 130.9(3) no
C3 C8 C9 . . 108.7(2) no
C10 C9 C14 . . 120.4(3) no
C10 C9 C8 . . 130.7(2) no
C14 C9 C8 . . 108.7(2) no
C11 C10 C9 . . 118.4(3) no
C10 C11 C12 . . 121.0(3) no
C11 C12 C13 . . 120.5(3) no
C14 C13 C12 . . 118.7(3) no
C13 C14 C9 . . 120.9(2) no
C13 C14 C2 . . 128.8(2) no
C9 C14 C2 . . 110.2(2) no
N1 C15 N2 . . 110.3(3) no
C17 C16 N1 . . 109.1(3) no
N2 C17 C16 . . 106.1(3) no
Cu1 O1w H1w1 . . 105(4) no
Cu1 O1w H1w2 . . 102(4) no
H1w1 O1w H1w2 . . 109(2) no
C15 N2 H2n . . 136(2) no
C17 N2 H2n . . 116(2) no
C3 C4 H4 . . 120.6 no
C5 C4 H4 . . 120.6 no
C4 C5 H5 . . 119.8 no
C6 C5 H5 . . 119.8 no
C7 C6 H6 . . 119.4 no
C5 C6 H6 . . 119.4 no
C6 C7 H7 . . 120.7 no
C8 C7 H7 . . 120.7 no
C11 C10 H10 . . 120.8 no
C9 C10 H10 . . 120.8 no
C10 C11 H11 . . 119.5 no
C12 C11 H11 . . 119.5 no
C11 C12 H12 . . 119.7 no
C13 C12 H12 . . 119.7 no
C14 C13 H13 . . 120.6 no
C12 C13 H13 . . 120.6 no
N1 C15 H15 . . 124.9 no
N2 C15 H15 . . 124.9 no
C17 C16 H16 . . 125.4 no
N1 C16 H16 . . 125.4 no
N2 C17 H17 . . 127.0 no
C16 C17 H17 . . 127.0 no
C18 O4 H4O . . 101(8) no
O4 C18 H18a . . 109.5 no
O4 C18 H18b . . 109.5 no
H18a C18 H18b . . 109.5 no
O4 C18 H18c . . 109.5 no
H18a C18 H18c . . 109.5 no
H18b C18 H18c . . 109.5 no

loop_
_geom_bond_atom_site_label_1
_geom_bond_atom_site_label_2
_geom_bond_site_symmetry_2
_geom_bond_distance
_geom_bond_publ_flag
Cu1 O3 . 1.9290(10) yes
Cu1 O3 2_665 1.943(2) yes
Cu1 O1 . 1.951(2) yes
Cu1 N1 . 1.961(2) yes
Cu1 O1w . 2.380(3) yes
Cu1 Cu1 2_665 2.9977(7) no
O1 C1 . 1.264(3) no
O2 C1 . 1.243(3) no
O3 C2 . 1.401(3) no
N1 C15 . 1.316(3) no
N1 C16 . 1.369(4) no
N2 C15 . 1.344(4) no
N2 C17 . 1.352(4) no
C1 C2 . 1.562(3) no
C2 C3 . 1.526(3) no
C2 C14 . 1.529(3) no
C3 C4 . 1.382(4) no
C3 C8 . 1.400(4) no
C4 C5 . 1.390(5) no
C5 C6 . 1.394(5) no
C6 C7 . 1.383(5) no
C7 C8 . 1.395(4) no
C8 C9 . 1.468(4) no
C9 C10 . 1.387(4) no
C9 C14 . 1.403(3) no
C10 C11 . 1.381(5) no
C11 C12 . 1.389(5) no
C12 C13 . 1.394(4) no
C13 C14 . 1.366(4) no
C16 C17 . 1.359(4) no
O4 C18 . 1.524(9) no
O4 H4o . 0.850(10) no
O1w H1w1 . 0.850(10) no
O1w H1w2 . 0.850(10) no
N2 H2n . 0.850(10) no
C4 H4 . 0.9300 no
C5 H5 . 0.9300 no
C6 H6 . 0.9300 no
C7 H7 . 0.9300 no
C11 H11 . 0.9300 no
C12 H12 . 0.9300 no
C13 H13 . 0.9300 no
C15 H15 . 0.9300 no
C16 H16 . 0.9300 no
C18 H18a . 0.9600 no
C18 H18b . 0.9600 no
C18 H18c . 0.9600 no

loop_
_geom_hbond_atom_site_label_D
_geom_hbond_atom_site_label_H
_geom_hbond_atom_site_label_A
_geom_hbond_site_symmetry_A
_geom_hbond_distance_DH
_geom_hbond_distance_HA
_geom_hbond_distance_DA
_geom_hbond_angle_DHA
_geom_hbond_publ_flag
O1w H1w1 O4 . 0.850(10) 2.11(3) 2.892(7) 153(5) yes
N2 H2n O2 4_645 0.850(10) 1.950(10) 2.792(3) 170(3) yes

loop_
_geom_torsion_atom_site_label_1
_geom_torsion_atom_site_label_2
_geom_torsion_atom_site_label_3
_geom_torsion_atom_site_label_4
_geom_torsion_site_symmetry_1
_geom_torsion_site_symmetry_4
_geom_torsion
_geom_torsion_publ_flag
O3 Cu1 O1 C1 . . -4.2(2) no
O3 Cu1 O1 C1 2_665 . 19.0(4) no
N1 Cu1 O1 C1 . . 164.3(2) no
O1w Cu1 O1 C1 . . -99.5(2) no
Cu1 Cu1 O1 C1 2_665 . 8.2(2) no
O3 Cu1 O3 C2 2_665 . -159.60(10) no
O1 Cu1 O3 C2 . . 12.25(18) no
N1 Cu1 O3 C2 . . -71.0(4) no
O1w Cu1 O3 C2 . . 109.2(2) no
Cu1 Cu1 O3 C2 2_665 . -150.9(2) no
O3 Cu1 O3 Cu1 2_665 2_665 -8.70(10) no
O1 Cu1 O3 Cu1 . 2_665 163.10(10) no
N1 Cu1 O3 Cu1 . 2_665 79.9(3) no
O1w Cu1 O3 Cu1 . 2_665 -100.00(10) no
O3 Cu1 N1 C15 . . -152.3(3) no
O3 Cu1 N1 C15 2_665 . -66.1(2) no
O1 Cu1 N1 C15 . . 125.7(2) no
O1w Cu1 N1 C15 . . 27.6(2) no
Cu1 Cu1 N1 C15 2_665 . -85.2(3) no
O3 Cu1 N1 C16 . . 23.9(5) no
O3 Cu1 N1 C16 2_665 . 110.1(2) no
O1 Cu1 N1 C16 . . -58.1(2) no
O1w Cu1 N1 C16 . . -156.2(2) no
Cu1 Cu1 N1 C16 2_665 . 91.0(2) no
Cu1 O1 C1 O2 . . 176.9(2) no
Cu1 O1 C1 C2 . . -3.9(3) no
Cu1 O3 C2 C3 . . 103.38(19) no
Cu1 O3 C2 C3 2_665 . -35.4(3) no
Cu1 O3 C2 C14 . . -140.33(16) no
Cu1 O3 C2 C14 2_665 . 80.9(3) no
Cu1 O3 C2 C1 . . -16.1(2) no
Cu1 O3 C2 C1 2_665 . -154.91(18) no
O2 C1 C2 O3 . . -167.7(3) no
O1 C1 C2 O3 . . 13.0(3) no
O2 C1 C2 C3 . . 68.1(3) no
O1 C1 C2 C3 . . -111.2(3) no
O2 C1 C2 C14 . . -42.6(3) no
O1 C1 C2 C14 . . 138.1(2) no
O3 C2 C3 C4 . . -50.1(3) no
C14 C2 C3 C4 . . -173.0(2) no
C1 C2 C3 C4 . . 69.4(3) no
O3 C2 C3 C8 . . 128.8(2) no
C14 C2 C3 C8 . . 5.9(2) no
C1 C2 C3 C8 . . -111.7(2) no
C8 C3 C4 C5 . . 1.1(4) no
C2 C3 C4 C5 . . 179.9(3) no
C3 C4 C5 C6 . . -0.5(5) no
C4 C5 C6 C7 . . -0.2(5) no
C5 C6 C7 C8 . . 0.3(5) no
C6 C7 C8 C3 . . 0.3(5) no
C6 C7 C8 C9 . . -174.5(3) no
C4 C3 C8 C7 . . -1.0(4) no
C2 C3 C8 C7 . . 180.0(2) no
C4 C3 C8 C9 . . 174.9(2) no
C2 C3 C8 C9 . . -4.1(3) no
C7 C8 C9 C10 . . -0.3(5) no
C3 C8 C9 C10 . . -175.6(3) no
C7 C8 C9 C14 . . 175.6(3) no
C3 C8 C9 C14 . . 0.3(3) no
C14 C9 C10 C11 . . -1.7(4) no
C8 C9 C10 C11 . . 173.8(3) no
C9 C10 C11 C12 . . -1.0(5) no
C10 C11 C12 C13 . . 2.0(5) no
C11 C12 C13 C14 . . -0.3(5) no
C12 C13 C14 C9 . . -2.3(4) no
C12 C13 C14 C2 . . -178.3(3) no
C10 C9 C14 C13 . . 3.4(4) no
C8 C9 C14 C13 . . -173.0(2) no
C10 C9 C14 C2 . . -179.9(2) no
C8 C9 C14 C2 . . 3.6(3) no
O3 C2 C14 C13 . . 46.6(3) no
C3 C2 C14 C13 . . 170.6(3) no
C1 C2 C14 C13 . . -75.1(3) no
O3 C2 C14 C9 . . -129.7(2) no
C3 C2 C14 C9 . . -5.7(2) no
C1 C2 C14 C9 . . 108.6(2) no
C16 N1 C15 N2 . . -0.2(3) no
Cu1 N1 C15 N2 . . 176.5(2) no
C17 N2 C15 N1 . . -0.5(3) no
C15 N1 C16 C17 . . 0.8(3) no
Cu1 N1 C16 C17 . . -176.3(2) no
C15 N2 C17 C16 . . 0.9(3) no
N1 C16 C17 N2 . . -1.1(3) no
